data_7720621
loop_
_publ_author_name
'Mitra, Mousree'
'Mr&#xf3;zek, Ond&#x159;ej'
'Belyaev, Andrey'
'Janiak, Lars'
'Marian, Christel M.'
'Steffen, Andreas'

_publ_section_title
;
 Synthesis, structural characterization and rigidity dependent dual
 phosphorescence behavior of high-energy phosphorescent zinc(II) cyclic
 (alkyl)(amino)carbene complexes.
;
_journal_issue 14
_journal_name_full 'Dalton transactions (Cambridge, England : 2003)'
_journal_page_first 5519
_journal_page_last 5528
_journal_paper_doi 10.1039/d6dt00177g
_journal_volume 55
_journal_year 2026
_chemical_formula_moiety 'C25 H38 Cl N O2 Zn'
_chemical_formula_sum 'C25 H38 Cl N O2 Zn'
_chemical_formula_weight 485.38
_space_group_crystal_system monoclinic
_space_group_IT_number 14
_space_group_name_Hall '-P 2yn'
_space_group_name_H-M_alt 'P 1 21/n 1'
_atom_sites_solution_hydrogens geom
_atom_sites_solution_primary iterative
_audit_creation_date 2024-11-22
_audit_creation_method
;
Olex2 1.5
(compiled 2021.07.19 svn.r715e62df for OlexSys, GUI svn.r6380)
;
_audit_update_record
;
2024-11-22 deposited with the CCDC.	2026-03-05 downloaded from the CCDC.
;
_cell_angle_alpha 90
_cell_angle_beta 102.219(2)
_cell_angle_gamma 90
_cell_formula_units_Z 4
_cell_length_a 9.1146(3)
_cell_length_b 16.5666(6)
_cell_length_c 16.9064(6)
_cell_measurement_reflns_used 9903
_cell_measurement_temperature 100(2)
_cell_measurement_theta_max 32.55
_cell_measurement_theta_min 2.46
_cell_volume 2495.00(15)
_computing_cell_refinement 'SAINT V8.40A (?, 2016)'
_computing_data_reduction 'SAINT V8.40A (?, 2016)'
_computing_molecular_graphics 'Olex2 1.5 (Dolomanov et al., 2009)'
_computing_publication_material 'Olex2 1.5 (Dolomanov et al., 2009)'
_computing_structure_refinement 'SHELXL 2019/3 (Sheldrick, 2015)'
_computing_structure_solution 'olex2.solve 1.5 (Bourhis et al., 2015)'
_diffrn_ambient_temperature 100.00
_diffrn_detector HPAD
_diffrn_detector_area_resol_mean 7.41
_diffrn_detector_type 'CMOS Photon 100'
_diffrn_measured_fraction_theta_full 0.998
_diffrn_measured_fraction_theta_max 0.999
_diffrn_measurement_device_type 'Bruker D8 VENTURE dual wavelength Mo/Cu'
_diffrn_measurement_method '\f and \w scans'
_diffrn_measurement_specimen_support 'MiTeGen micromount'
_diffrn_radiation_monochromator 'multilayer optics'
_diffrn_radiation_type MoK\a
_diffrn_radiation_wavelength 0.71073
_diffrn_reflns_av_R_equivalents 0.0513
_diffrn_reflns_av_unetI/netI 0.0318
_diffrn_reflns_Laue_measured_fraction_full 0.998
_diffrn_reflns_Laue_measured_fraction_max 0.999
_diffrn_reflns_limit_h_max 11
_diffrn_reflns_limit_h_min -11
_diffrn_reflns_limit_k_max 20
_diffrn_reflns_limit_k_min -20
_diffrn_reflns_limit_l_max 21
_diffrn_reflns_limit_l_min -21
_diffrn_reflns_number 35283
_diffrn_reflns_point_group_measured_fraction_full 0.998
_diffrn_reflns_point_group_measured_fraction_max 0.999
_diffrn_reflns_theta_full 25.242
_diffrn_reflns_theta_max 26.499
_diffrn_reflns_theta_min 2.465
_diffrn_source_current 1.4
_diffrn_source_power 0.07
_diffrn_source_voltage 50.0
_diffrn_standards_number 0
_exptl_absorpt_coefficient_mu 1.112
_exptl_absorpt_correction_T_max 0.7464
_exptl_absorpt_correction_T_min 0.6883
_exptl_absorpt_correction_type multi-scan
_exptl_absorpt_process_details
;
SADABS-2016/2 (Bruker,2016/2) was used for absorption correction.
wR2(int) was 0.1039 before and 0.0606 after correction.
The Ratio of minimum to maximum transmission is 0.9222.
The \l/2 correction factor is Not present.
;
_exptl_crystal_colour 'clear whiteish'
_exptl_crystal_colour_lustre clear
_exptl_crystal_colour_modifier whiteish
_exptl_crystal_density_diffrn 1.292
_exptl_crystal_description plate
_exptl_crystal_F_000 1032
_exptl_crystal_size_max 0.101
_exptl_crystal_size_mid 0.089
_exptl_crystal_size_min 0.077
_refine_diff_density_max 0.332
_refine_diff_density_min -0.247
_refine_diff_density_rms 0.054
_refine_ls_extinction_method none
_refine_ls_goodness_of_fit_ref 1.045
_refine_ls_hydrogen_treatment constr
_refine_ls_matrix_type full
_refine_ls_number_parameters 281
_refine_ls_number_reflns 5166
_refine_ls_number_restraints 0
_refine_ls_restrained_S_all 1.045
_refine_ls_R_factor_all 0.0334
_refine_ls_R_factor_gt 0.0272
_refine_ls_shift/su_max 0.001
_refine_ls_shift/su_mean 0.000
_refine_ls_structure_factor_coef Fsqd
_refine_ls_weighting_details 'w=1/[\s^2^(Fo^2^)+(0.0272P)^2^+1.0207P] where P=(Fo^2^+2Fc^2^)/3'
_refine_ls_weighting_scheme calc
_refine_ls_wR_factor_gt 0.0635
_refine_ls_wR_factor_ref 0.0662
_reflns_Friedel_coverage 0.000
_reflns_number_gt 4521
_reflns_number_total 5166
_reflns_threshold_expression 'I > 2\s(I)'
_cod_data_source_file d6dt00177g2.cif
_cod_data_source_block 11
_cod_depositor_comments 'Adding full bibliography for 7720617--7720624.cif.'
_cod_database_code 7720621
_shelx_shelxl_version_number 2019/3
_shelx_space_group_comment
;
The symmetry employed for this shelxl refinement is uniquely defined
by the following loop, which should always be used as a source of
symmetry information in preference to the above space-group names.
They are only intended as comments.
;
_shelx_estimated_absorpt_t_max 0.919
_shelx_estimated_absorpt_t_min 0.896
_diffrn_ambient_temperature_device 'Oxford Cryostream 800'
_olex2_refinement_description
;
1. Fixed Uiso
 At 1.2 times of:
  All C(H) groups, All C(H,H) groups
 At 1.5 times of:
  All C(H,H,H) groups
2.a Ternary CH refined with riding coordinates:
 C15(H15), C18(H18)
2.b Secondary CH2 refined with riding coordinates:
 C3(H3A,H3B)
2.c Aromatic/amide H refined with riding coordinates:
 C11(H11), C12(H12), C13(H13), C23(H23)
2.d Idealised Me refined as rotating group:
 C5(H5A,H5B,H5C), C6(H6A,H6B,H6C), C7(H7A,H7B,H7C), C8(H8A,H8B,H8C), C16(H16A,
 H16B,H16C), C17(H17A,H17B,H17C), C19(H19A,H19B,H19C), C20(H20A,H20B,H20C),
 C21(H21A,H21B,H21C), C25(H25A,H25B,H25C)
;
_olex2_submission_special_instructions 'No special instructions were received'

loop_
_space_group_symop_operation_xyz
'x, y, z'
'-x+1/2, y+1/2, -z+1/2'
'-x, -y, -z'
'x-1/2, -y-1/2, z-1/2'

loop_
_atom_site_label
_atom_site_type_symbol
_atom_site_fract_x
_atom_site_fract_y
_atom_site_fract_z
_atom_site_U_iso_or_equiv
_atom_site_adp_type
_atom_site_occupancy
_atom_site_site_symmetry_order
_atom_site_calc_flag
_atom_site_refinement_flags_posn
_atom_site_refinement_flags_adp
_atom_site_refinement_flags_occupancy
_atom_site_disorder_assembly
_atom_site_disorder_group
Zn1 Zn 0.71054(2) 0.65586(2) 0.62341(2) 0.01478(6) Uani 1 1 d . . . . .
Cl1 Cl 0.59234(5) 0.60659(3) 0.71719(3) 0.02303(10) Uani 1 1 d . . . . .
O1 O 0.84749(12) 0.56852(8) 0.60108(7) 0.0210(3) Uani 1 1 d . . . . .
O2 O 0.87813(12) 0.72719(7) 0.67494(7) 0.0194(3) Uani 1 1 d . . . . .
N1 N 0.55308(13) 0.78325(8) 0.50931(8) 0.0117(3) Uani 1 1 d . . . . .
C1 C 0.56456(16) 0.70706(10) 0.52758(9) 0.0134(3) Uani 1 1 d . . . . .
C2 C 0.44593(18) 0.66017(10) 0.46947(10) 0.0175(3) Uani 1 1 d . . . . .
C3 C 0.37321(19) 0.72318(11) 0.40555(10) 0.0200(4) Uani 1 1 d . . . . .
H3A H 0.406759 0.714325 0.354227 0.024 Uiso 1 1 calc R U . . .
H3B H 0.262469 0.718503 0.394678 0.024 Uiso 1 1 calc R U . . .
C4 C 0.42221(17) 0.80653(11) 0.43975(10) 0.0154(3) Uani 1 1 d . . . . .
C5 C 0.5243(2) 0.59257(12) 0.43217(12) 0.0268(4) Uani 1 1 d . . . . .
H5A H 0.596632 0.616195 0.403374 0.040 Uiso 1 1 calc R U . . .
H5B H 0.449367 0.561413 0.394158 0.040 Uiso 1 1 calc R U . . .
H5C H 0.577070 0.556907 0.475161 0.040 Uiso 1 1 calc R U . . .
C6 C 0.33347(19) 0.62398(12) 0.51544(11) 0.0250(4) Uani 1 1 d . . . . .
H6A H 0.387266 0.590983 0.560445 0.037 Uiso 1 1 calc R U . . .
H6B H 0.261157 0.590234 0.478643 0.037 Uiso 1 1 calc R U . . .
H6C H 0.280110 0.667605 0.536595 0.037 Uiso 1 1 calc R U . . .
C7 C 0.30262(18) 0.84959(12) 0.47432(11) 0.0243(4) Uani 1 1 d . . . . .
H7A H 0.342423 0.901138 0.498076 0.036 Uiso 1 1 calc R U . . .
H7B H 0.273857 0.815859 0.516175 0.036 Uiso 1 1 calc R U . . .
H7C H 0.214443 0.859566 0.431000 0.036 Uiso 1 1 calc R U . . .
C8 C 0.47007(19) 0.86256(11) 0.37853(10) 0.0209(4) Uani 1 1 d . . . . .
H8A H 0.515333 0.911407 0.406049 0.031 Uiso 1 1 calc R U . . .
H8B H 0.382123 0.877339 0.336819 0.031 Uiso 1 1 calc R U . . .
H8C H 0.543573 0.835020 0.353271 0.031 Uiso 1 1 calc R U . . .
C9 C 0.65943(16) 0.84344(10) 0.55008(9) 0.0126(3) Uani 1 1 d . . . . .
C10 C 0.78798(17) 0.85665(10) 0.51831(10) 0.0144(3) Uani 1 1 d . . . . .
C11 C 0.89141(18) 0.91327(11) 0.55762(10) 0.0189(4) Uani 1 1 d . . . . .
H11 H 0.979446 0.923733 0.537657 0.023 Uiso 1 1 calc R U . . .
C12 C 0.86836(18) 0.95452(11) 0.62511(11) 0.0199(4) Uani 1 1 d . . . . .
H12 H 0.939444 0.993492 0.650447 0.024 Uiso 1 1 calc R U . . .
C13 C 0.74181(18) 0.93908(10) 0.65579(10) 0.0178(3) Uani 1 1 d . . . . .
H13 H 0.727413 0.967611 0.702300 0.021 Uiso 1 1 calc R U . . .
C14 C 0.63495(17) 0.88243(10) 0.61974(10) 0.0142(3) Uani 1 1 d . . . . .
C15 C 0.82190(17) 0.80892(11) 0.44721(10) 0.0158(3) Uani 1 1 d . . . . .
H15 H 0.727294 0.780994 0.420127 0.019 Uiso 1 1 calc R U . . .
C16 C 0.94008(18) 0.74370(11) 0.47694(11) 0.0202(4) Uani 1 1 d . . . . .
H16A H 1.030297 0.768770 0.509527 0.030 Uiso 1 1 calc R U . . .
H16B H 0.965780 0.716323 0.430309 0.030 Uiso 1 1 calc R U . . .
H16C H 0.899690 0.704325 0.509999 0.030 Uiso 1 1 calc R U . . .
C17 C 0.86987(19) 0.86389(11) 0.38429(10) 0.0214(4) Uani 1 1 d . . . . .
H17A H 0.789603 0.902648 0.363797 0.032 Uiso 1 1 calc R U . . .
H17B H 0.889312 0.831082 0.339368 0.032 Uiso 1 1 calc R U . . .
H17C H 0.961386 0.893073 0.409463 0.032 Uiso 1 1 calc R U . . .
C18 C 0.50710(18) 0.86238(10) 0.66195(10) 0.0158(3) Uani 1 1 d . . . . .
H18 H 0.442987 0.819742 0.629892 0.019 Uiso 1 1 calc R U . . .
C19 C 0.5719(2) 0.82891(11) 0.74700(10) 0.0208(4) Uani 1 1 d . . . . .
H19A H 0.636457 0.782502 0.742847 0.031 Uiso 1 1 calc R U . . .
H19B H 0.489516 0.811942 0.772270 0.031 Uiso 1 1 calc R U . . .
H19C H 0.630849 0.870971 0.780104 0.031 Uiso 1 1 calc R U . . .
C20 C 0.40810(19) 0.93612(11) 0.66874(11) 0.0207(4) Uani 1 1 d . . . . .
H20A H 0.468926 0.978067 0.701049 0.031 Uiso 1 1 calc R U . . .
H20B H 0.326448 0.920155 0.694987 0.031 Uiso 1 1 calc R U . . .
H20C H 0.365814 0.957142 0.614530 0.031 Uiso 1 1 calc R U . . .
C21 C 1.0728(2) 0.49420(12) 0.61287(11) 0.0272(4) Uani 1 1 d . . . . .
H21A H 1.010999 0.446654 0.617194 0.041 Uiso 1 1 calc R U . . .
H21B H 1.167306 0.490554 0.653104 0.041 Uiso 1 1 calc R U . . .
H21C H 1.094201 0.496524 0.558494 0.041 Uiso 1 1 calc R U . . .
C22 C 0.98966(19) 0.56926(11) 0.62793(10) 0.0200(4) Uani 1 1 d . . . . .
C23 C 1.07300(19) 0.63377(12) 0.66746(10) 0.0218(4) Uani 1 1 d . . . . .
H23 H 1.178452 0.626278 0.683562 0.026 Uiso 1 1 calc R U . . .
C24 C 1.01604(18) 0.70847(12) 0.68566(10) 0.0201(4) Uani 1 1 d . . . . .
C25 C 1.1252(2) 0.77440(13) 0.71960(12) 0.0288(4) Uani 1 1 d . . . . .
H25A H 1.112460 0.820031 0.681879 0.043 Uiso 1 1 calc R U . . .
H25B H 1.228043 0.753765 0.727234 0.043 Uiso 1 1 calc R U . . .
H25C H 1.106207 0.792273 0.771772 0.043 Uiso 1 1 calc R U . . .

loop_
_atom_site_aniso_label
_atom_site_aniso_U_11
_atom_site_aniso_U_22
_atom_site_aniso_U_33
_atom_site_aniso_U_23
_atom_site_aniso_U_13
_atom_site_aniso_U_12
Zn1 0.01516(10) 0.01300(11) 0.01554(11) 0.00302(8) 0.00180(7) 0.00059(7)
Cl1 0.0261(2) 0.0236(2) 0.0202(2) 0.00788(18) 0.00676(17) -0.00137(17)
O1 0.0205(6) 0.0180(7) 0.0239(6) 0.0006(5) 0.0035(5) 0.0033(5)
O2 0.0183(6) 0.0193(7) 0.0195(6) 0.0014(5) 0.0017(5) -0.0003(5)
N1 0.0111(6) 0.0128(7) 0.0110(6) 0.0008(5) 0.0021(5) -0.0010(5)
C1 0.0136(7) 0.0142(8) 0.0143(8) 0.0007(6) 0.0070(6) -0.0007(6)
C2 0.0204(8) 0.0137(9) 0.0168(8) 0.0007(7) 0.0001(7) -0.0036(7)
C3 0.0219(8) 0.0173(9) 0.0183(9) 0.0009(7) -0.0014(7) -0.0043(7)
C4 0.0126(7) 0.0174(9) 0.0143(8) 0.0017(7) -0.0014(6) -0.0003(6)
C5 0.0360(10) 0.0172(10) 0.0256(10) -0.0051(8) 0.0033(8) -0.0015(8)
C6 0.0209(8) 0.0251(10) 0.0271(10) 0.0052(8) 0.0009(7) -0.0102(7)
C7 0.0160(8) 0.0323(11) 0.0221(9) 0.0017(8) -0.0011(7) 0.0073(7)
C8 0.0203(8) 0.0207(10) 0.0192(9) 0.0078(7) -0.0016(7) -0.0015(7)
C9 0.0126(7) 0.0103(8) 0.0136(8) 0.0033(6) -0.0007(6) -0.0006(6)
C10 0.0149(7) 0.0124(8) 0.0157(8) 0.0039(6) 0.0026(6) 0.0012(6)
C11 0.0151(7) 0.0179(9) 0.0239(9) 0.0032(7) 0.0046(7) -0.0034(7)
C12 0.0191(8) 0.0156(9) 0.0232(9) -0.0010(7) 0.0007(7) -0.0060(7)
C13 0.0219(8) 0.0134(9) 0.0172(8) -0.0025(7) 0.0021(7) -0.0009(7)
C14 0.0146(7) 0.0109(8) 0.0164(8) 0.0041(7) 0.0020(6) 0.0010(6)
C15 0.0145(7) 0.0168(9) 0.0172(8) 0.0018(7) 0.0058(6) -0.0005(6)
C16 0.0210(8) 0.0193(9) 0.0219(9) 0.0019(7) 0.0080(7) 0.0024(7)
C17 0.0197(8) 0.0253(10) 0.0207(9) 0.0063(8) 0.0079(7) -0.0006(7)
C18 0.0184(8) 0.0141(9) 0.0155(8) -0.0011(7) 0.0048(6) -0.0014(6)
C19 0.0265(9) 0.0203(10) 0.0160(8) 0.0016(7) 0.0054(7) -0.0011(7)
C20 0.0219(8) 0.0184(9) 0.0234(9) -0.0008(7) 0.0087(7) 0.0018(7)
C21 0.0293(9) 0.0291(11) 0.0248(10) 0.0063(8) 0.0093(8) 0.0115(8)
C22 0.0229(8) 0.0242(10) 0.0140(8) 0.0075(7) 0.0067(7) 0.0063(7)
C23 0.0168(8) 0.0291(11) 0.0193(9) 0.0065(8) 0.0032(7) 0.0021(7)
C24 0.0190(8) 0.0267(10) 0.0136(8) 0.0063(7) 0.0012(6) -0.0042(7)
C25 0.0234(9) 0.0314(12) 0.0288(10) 0.0033(9) -0.0007(8) -0.0077(8)

loop_
_atom_type_symbol
_atom_type_description
_atom_type_scat_dispersion_real
_atom_type_scat_dispersion_imag
_atom_type_scat_source
C C 0.0033 0.0016 'International Tables Vol C Tables 4.2.6.8 and 6.1.1.4'
H H 0.0000 0.0000 'International Tables Vol C Tables 4.2.6.8 and 6.1.1.4'
Cl Cl 0.1484 0.1585 'International Tables Vol C Tables 4.2.6.8 and 6.1.1.4'
N N 0.0061 0.0033 'International Tables Vol C Tables 4.2.6.8 and 6.1.1.4'
O O 0.0106 0.0060 'International Tables Vol C Tables 4.2.6.8 and 6.1.1.4'
Zn Zn 0.2839 1.4301 'International Tables Vol C Tables 4.2.6.8 and 6.1.1.4'

loop_
_geom_angle_atom_site_label_1
_geom_angle_atom_site_label_2
_geom_angle_atom_site_label_3
_geom_angle
_geom_angle_site_symmetry_1
_geom_angle_site_symmetry_3
_geom_angle_publ_flag
O1 Zn1 Cl1 106.37(4) . . ?
O1 Zn1 C1 118.50(6) . . ?
O2 Zn1 Cl1 110.25(4) . . ?
O2 Zn1 O1 93.48(5) . . ?
O2 Zn1 C1 114.32(6) . . ?
C1 Zn1 Cl1 112.30(4) . . ?
C22 O1 Zn1 123.53(12) . . ?
C24 O2 Zn1 124.39(12) . . ?
C1 N1 C4 115.88(13) . . ?
C1 N1 C9 122.71(13) . . ?
C9 N1 C4 121.38(13) . . ?
N1 C1 Zn1 126.61(12) . . ?
N1 C1 C2 109.52(14) . . ?
C2 C1 Zn1 123.78(12) . . ?
C1 C2 C3 104.41(14) . . ?
C1 C2 C5 108.11(14) . . ?
C1 C2 C6 109.53(14) . . ?
C5 C2 C3 111.93(15) . . ?
C6 C2 C3 112.60(14) . . ?
C6 C2 C5 110.02(15) . . ?
C2 C3 H3A 110.2 . . ?
C2 C3 H3B 110.2 . . ?
H3A C3 H3B 108.5 . . ?
C4 C3 C2 107.33(13) . . ?
C4 C3 H3A 110.2 . . ?
C4 C3 H3B 110.2 . . ?
C3 C4 N1 100.39(13) . . ?
C7 C4 N1 109.11(13) . . ?
C7 C4 C3 113.22(14) . . ?
C7 C4 C8 107.91(15) . . ?
C8 C4 N1 112.71(12) . . ?
C8 C4 C3 113.40(14) . . ?
C2 C5 H5A 109.5 . . ?
C2 C5 H5B 109.5 . . ?
C2 C5 H5C 109.5 . . ?
H5A C5 H5B 109.5 . . ?
H5A C5 H5C 109.5 . . ?
H5B C5 H5C 109.5 . . ?
C2 C6 H6A 109.5 . . ?
C2 C6 H6B 109.5 . . ?
C2 C6 H6C 109.5 . . ?
H6A C6 H6B 109.5 . . ?
H6A C6 H6C 109.5 . . ?
H6B C6 H6C 109.5 . . ?
C4 C7 H7A 109.5 . . ?
C4 C7 H7B 109.5 . . ?
C4 C7 H7C 109.5 . . ?
H7A C7 H7B 109.5 . . ?
H7A C7 H7C 109.5 . . ?
H7B C7 H7C 109.5 . . ?
C4 C8 H8A 109.5 . . ?
C4 C8 H8B 109.5 . . ?
C4 C8 H8C 109.5 . . ?
H8A C8 H8B 109.5 . . ?
H8A C8 H8C 109.5 . . ?
H8B C8 H8C 109.5 . . ?
C10 C9 N1 116.77(14) . . ?
C14 C9 N1 120.27(13) . . ?
C14 C9 C10 122.89(15) . . ?
C9 C10 C15 123.03(14) . . ?
C11 C10 C9 117.18(15) . . ?
C11 C10 C15 119.69(14) . . ?
C10 C11 H11 119.3 . . ?
C12 C11 C10 121.32(15) . . ?
C12 C11 H11 119.3 . . ?
C11 C12 H12 120.0 . . ?
C11 C12 C13 120.09(16) . . ?
C13 C12 H12 120.0 . . ?
C12 C13 H13 119.3 . . ?
C12 C13 C14 121.33(16) . . ?
C14 C13 H13 119.3 . . ?
C9 C14 C18 124.43(14) . . ?
C13 C14 C9 117.13(14) . . ?
C13 C14 C18 118.25(15) . . ?
C10 C15 H15 107.6 . . ?
C10 C15 C16 110.66(13) . . ?
C10 C15 C17 111.98(14) . . ?
C16 C15 H15 107.6 . . ?
C17 C15 H15 107.6 . . ?
C17 C15 C16 111.24(13) . . ?
C15 C16 H16A 109.5 . . ?
C15 C16 H16B 109.5 . . ?
C15 C16 H16C 109.5 . . ?
H16A C16 H16B 109.5 . . ?
H16A C16 H16C 109.5 . . ?
H16B C16 H16C 109.5 . . ?
C15 C17 H17A 109.5 . . ?
C15 C17 H17B 109.5 . . ?
C15 C17 H17C 109.5 . . ?
H17A C17 H17B 109.5 . . ?
H17A C17 H17C 109.5 . . ?
H17B C17 H17C 109.5 . . ?
C14 C18 H18 108.5 . . ?
C14 C18 C19 109.62(13) . . ?
C14 C18 C20 112.35(14) . . ?
C19 C18 H18 108.5 . . ?
C20 C18 H18 108.5 . . ?
C20 C18 C19 109.38(14) . . ?
C18 C19 H19A 109.5 . . ?
C18 C19 H19B 109.5 . . ?
C18 C19 H19C 109.5 . . ?
H19A C19 H19B 109.5 . . ?
H19A C19 H19C 109.5 . . ?
H19B C19 H19C 109.5 . . ?
C18 C20 H20A 109.5 . . ?
C18 C20 H20B 109.5 . . ?
C18 C20 H20C 109.5 . . ?
H20A C20 H20B 109.5 . . ?
H20A C20 H20C 109.5 . . ?
H20B C20 H20C 109.5 . . ?
H21A C21 H21B 109.5 . . ?
H21A C21 H21C 109.5 . . ?
H21B C21 H21C 109.5 . . ?
C22 C21 H21A 109.5 . . ?
C22 C21 H21B 109.5 . . ?
C22 C21 H21C 109.5 . . ?
O1 C22 C21 116.13(17) . . ?
O1 C22 C23 125.77(16) . . ?
C23 C22 C21 118.08(15) . . ?
C22 C23 H23 116.9 . . ?
C22 C23 C24 126.27(16) . . ?
C24 C23 H23 116.9 . . ?
O2 C24 C23 125.87(16) . . ?
O2 C24 C25 115.55(17) . . ?
C23 C24 C25 118.57(15) . . ?
C24 C25 H25A 109.5 . . ?
C24 C25 H25B 109.5 . . ?
C24 C25 H25C 109.5 . . ?
H25A C25 H25B 109.5 . . ?
H25A C25 H25C 109.5 . . ?
H25B C25 H25C 109.5 . . ?

loop_
_geom_bond_atom_site_label_1
_geom_bond_atom_site_label_2
_geom_bond_distance
_geom_bond_site_symmetry_2
_geom_bond_publ_flag
Zn1 Cl1 2.2503(4) . ?
Zn1 O1 1.9984(12) . ?
Zn1 O2 1.9812(12) . ?
Zn1 C1 2.0499(16) . ?
O1 C22 1.279(2) . ?
O2 C24 1.270(2) . ?
N1 C1 1.298(2) . ?
N1 C4 1.5366(19) . ?
N1 C9 1.458(2) . ?
C1 C2 1.513(2) . ?
C2 C3 1.547(2) . ?
C2 C5 1.534(2) . ?
C2 C6 1.533(2) . ?
C3 H3A 0.9900 . ?
C3 H3B 0.9900 . ?
C3 C4 1.527(2) . ?
C4 C7 1.519(2) . ?
C4 C8 1.521(2) . ?
C5 H5A 0.9800 . ?
C5 H5B 0.9800 . ?
C5 H5C 0.9800 . ?
C6 H6A 0.9800 . ?
C6 H6B 0.9800 . ?
C6 H6C 0.9800 . ?
C7 H7A 0.9800 . ?
C7 H7B 0.9800 . ?
C7 H7C 0.9800 . ?
C8 H8A 0.9800 . ?
C8 H8B 0.9800 . ?
C8 H8C 0.9800 . ?
C9 C10 1.406(2) . ?
C9 C14 1.402(2) . ?
C10 C11 1.395(2) . ?
C10 C15 1.524(2) . ?
C11 H11 0.9500 . ?
C11 C12 1.384(2) . ?
C12 H12 0.9500 . ?
C12 C13 1.385(2) . ?
C13 H13 0.9500 . ?
C13 C14 1.396(2) . ?
C14 C18 1.526(2) . ?
C15 H15 1.0000 . ?
C15 C16 1.533(2) . ?
C15 C17 1.533(2) . ?
C16 H16A 0.9800 . ?
C16 H16B 0.9800 . ?
C16 H16C 0.9800 . ?
C17 H17A 0.9800 . ?
C17 H17B 0.9800 . ?
C17 H17C 0.9800 . ?
C18 H18 1.0000 . ?
C18 C19 1.538(2) . ?
C18 C20 1.538(2) . ?
C19 H19A 0.9800 . ?
C19 H19B 0.9800 . ?
C19 H19C 0.9800 . ?
C20 H20A 0.9800 . ?
C20 H20B 0.9800 . ?
C20 H20C 0.9800 . ?
C21 H21A 0.9800 . ?
C21 H21B 0.9800 . ?
C21 H21C 0.9800 . ?
C21 C22 1.506(2) . ?
C22 C23 1.397(3) . ?
C23 H23 0.9500 . ?
C23 C24 1.401(3) . ?
C24 C25 1.507(3) . ?
C25 H25A 0.9800 . ?
C25 H25B 0.9800 . ?
C25 H25C 0.9800 . ?

loop_
_geom_torsion_atom_site_label_1
_geom_torsion_atom_site_label_2
_geom_torsion_atom_site_label_3
_geom_torsion_atom_site_label_4
_geom_torsion
_geom_torsion_site_symmetry_1
_geom_torsion_site_symmetry_2
_geom_torsion_site_symmetry_3
_geom_torsion_site_symmetry_4
_geom_torsion_publ_flag
Zn1 O1 C22 C21 173.42(11) . . . . ?
Zn1 O1 C22 C23 -8.4(2) . . . . ?
Zn1 O2 C24 C23 -3.8(2) . . . . ?
Zn1 O2 C24 C25 175.01(11) . . . . ?
Zn1 C1 C2 C3 -176.26(11) . . . . ?
Zn1 C1 C2 C5 -56.95(17) . . . . ?
Zn1 C1 C2 C6 62.93(17) . . . . ?
O1 C22 C23 C24 0.9(3) . . . . ?
N1 C1 C2 C3 6.89(17) . . . . ?
N1 C1 C2 C5 126.21(15) . . . . ?
N1 C1 C2 C6 -113.91(15) . . . . ?
N1 C9 C10 C11 -179.09(14) . . . . ?
N1 C9 C10 C15 -2.7(2) . . . . ?
N1 C9 C14 C13 179.70(14) . . . . ?
N1 C9 C14 C18 4.7(2) . . . . ?
C1 N1 C4 C3 -12.06(17) . . . . ?
C1 N1 C4 C7 107.13(16) . . . . ?
C1 N1 C4 C8 -133.01(15) . . . . ?
C1 N1 C9 C10 87.49(18) . . . . ?
C1 N1 C9 C14 -89.60(19) . . . . ?
C1 C2 C3 C4 -14.25(17) . . . . ?
C2 C3 C4 N1 15.19(16) . . . . ?
C2 C3 C4 C7 -100.96(16) . . . . ?
C2 C3 C4 C8 135.65(14) . . . . ?
C4 N1 C1 Zn1 -173.36(10) . . . . ?
C4 N1 C1 C2 3.36(17) . . . . ?
C4 N1 C9 C10 -90.66(17) . . . . ?
C4 N1 C9 C14 92.26(17) . . . . ?
C5 C2 C3 C4 -130.95(15) . . . . ?
C6 C2 C3 C4 104.49(16) . . . . ?
C9 N1 C1 Zn1 8.4(2) . . . . ?
C9 N1 C1 C2 -174.88(13) . . . . ?
C9 N1 C4 C3 166.21(13) . . . . ?
C9 N1 C4 C7 -74.60(17) . . . . ?
C9 N1 C4 C8 45.25(19) . . . . ?
C9 C10 C11 C12 0.1(2) . . . . ?
C9 C10 C15 C16 -101.57(17) . . . . ?
C9 C10 C15 C17 133.70(16) . . . . ?
C9 C14 C18 C19 115.29(17) . . . . ?
C9 C14 C18 C20 -122.89(17) . . . . ?
C10 C9 C14 C13 2.8(2) . . . . ?
C10 C9 C14 C18 -172.21(15) . . . . ?
C10 C11 C12 C13 1.0(3) . . . . ?
C11 C10 C15 C16 74.73(19) . . . . ?
C11 C10 C15 C17 -50.0(2) . . . . ?
C11 C12 C13 C14 -0.3(3) . . . . ?
C12 C13 C14 C9 -1.6(2) . . . . ?
C12 C13 C14 C18 173.75(15) . . . . ?
C13 C14 C18 C19 -59.7(2) . . . . ?
C13 C14 C18 C20 62.2(2) . . . . ?
C14 C9 C10 C11 -2.1(2) . . . . ?
C14 C9 C10 C15 174.29(15) . . . . ?
C15 C10 C11 C12 -176.39(15) . . . . ?
C21 C22 C23 C24 179.03(16) . . . . ?
C22 C23 C24 O2 6.1(3) . . . . ?
C22 C23 C24 C25 -172.68(16) . . . . ?
